data_4000266
_journal_name_full 'Chemistry of Materials'
_journal_paper_doi 10.1021/cm0217452
_journal_year 2003
_chemical_formula_sum 'B Mn O4 Pb'
_chemical_formula_weight 336.94
_chemical_name_common 'lead manganese oxyborate'
_chemical_name_systematic 'lead manganese boron tetraoxide'
_space_group_IT_number 62
_symmetry_cell_setting orthorhombic
_symmetry_space_group_name_Hall '-P 2ac 2n'
_symmetry_space_group_name_H-M 'P n m a'
_atom_sites_solution_hydrogens geom
_atom_sites_solution_primary direct
_atom_sites_solution_secondary difmap
_cell_angle_alpha 90.00
_cell_angle_beta 90.00
_cell_angle_gamma 90.00
_cell_formula_units_Z 4
_cell_length_a 6.7062(9)
_cell_length_b 5.9429(8)
_cell_length_c 8.6418(11)
_cell_measurement_reflns_used ?
_cell_measurement_temperature 299(2)
_cell_measurement_theta_max ?
_cell_measurement_theta_min ?
_cell_volume 344.41(8)
_diffrn_ambient_temperature 299(2)
_diffrn_detector_area_resol_mean ?
_diffrn_measurement_device_type 'SMART 1K area detector'
_diffrn_measurement_method ?
_diffrn_radiation_monochromator graphite
_diffrn_radiation_source 'rotating anode'
_diffrn_radiation_type MoK\a
_diffrn_radiation_wavelength 0.71073
_diffrn_reflns_av_R_equivalents 0.0682
_diffrn_reflns_av_sigmaI/netI 0.0232
_diffrn_reflns_limit_h_max 10
_diffrn_reflns_limit_h_min -10
_diffrn_reflns_limit_k_max 7
_diffrn_reflns_limit_k_min -9
_diffrn_reflns_limit_l_max 13
_diffrn_reflns_limit_l_min -12
_diffrn_reflns_number 7154
_diffrn_reflns_theta_max 33.13
_diffrn_reflns_theta_min 3.85
_diffrn_standards_decay_% ?
_diffrn_standards_interval_count ?
_diffrn_standards_interval_time ?
_diffrn_standards_number ?
_exptl_absorpt_coefficient_mu 52.329
_exptl_absorpt_correction_T_max 0.091
_exptl_absorpt_correction_T_min 0.013
_exptl_absorpt_correction_type 'equivalent reflections'
_exptl_absorpt_process_details 'SADABS software'
_exptl_crystal_colour 'dark red'
_exptl_crystal_density_diffrn 6.498
_exptl_crystal_density_meas ?
_exptl_crystal_density_method 'not measured'
_exptl_crystal_description prismatic
_exptl_crystal_F_000 576
_exptl_crystal_size_max ?
_exptl_crystal_size_mid ?
_exptl_crystal_size_min ?
_refine_ls_extinction_coef 0.0158(8)
_refine_ls_extinction_expression Fc^*^=kFc[1+0.001xFc^2^\l^3^/sin(2\q)]^-1/4^
_refine_ls_extinction_method SHELXL
_refine_ls_goodness_of_fit_ref 1.210
_refine_ls_hydrogen_treatment mixed
_refine_ls_matrix_type full
_refine_ls_number_parameters 41
_refine_ls_number_reflns 690
_refine_ls_number_restraints 0
_refine_ls_restrained_S_all 1.210
_refine_ls_R_factor_all 0.0229
_refine_ls_R_factor_gt 0.0222
_refine_ls_shift/su_max 0.000
_refine_ls_shift/su_mean 0.000
_refine_ls_structure_factor_coef Fsqd
_refine_ls_weighting_details 'calc w=1/[\s^2^(Fo^2^)+(0.0215P)^2^+2.6842P] where P=(Fo^2^+2Fc^2^)/3'
_refine_ls_weighting_scheme calc
_refine_ls_wR_factor_gt 0.0532
_refine_ls_wR_factor_ref 0.0536
_reflns_number_gt 674
_reflns_number_total 690
_reflns_threshold_expression >2sigma(I)
_cod_original_sg_symbol_H-M Pnma
_cod_database_code 4000266

loop_
_symmetry_equiv_pos_as_xyz
'x, y, z'
'-x+1/2, -y, z+1/2'
'-x, y+1/2, -z'
'x+1/2, -y+1/2, -z+1/2'
'-x, -y, -z'
'x-1/2, y, -z-1/2'
'x, -y-1/2, z'
'-x-1/2, y-1/2, z-1/2'

loop_
_atom_site_label
_atom_site_type_symbol
_atom_site_fract_x
_atom_site_fract_y
_atom_site_fract_z
_atom_site_U_iso_or_equiv
_atom_site_adp_type
_atom_site_occupancy
_atom_site_symmetry_multiplicity
_atom_site_calc_flag
_atom_site_refinement_flags
_atom_site_disorder_assembly
_atom_site_disorder_group
Pb Pb 0.03542(4) 0.2500 0.35174(3) 0.01262(12) Uani 1 2 d S . .
Mn Mn 0.0000 0.0000 0.0000 0.00819(17) Uani 1 2 d S . .
B B -0.2089(9) 0.2500 -0.2611(8) 0.0100(11) Uani 1 2 d S . .
O1 O 0.1090(7) -0.2500 -0.1043(5) 0.0101(7) Uani 1 2 d S . .
O2 O 0.1681(5) -0.0463(5) 0.1871(4) 0.0128(6) Uani 1 1 d . . .
O3 O -0.2160(8) -0.2500 0.0929(6) 0.0133(8) Uani 1 2 d S . .

loop_
_atom_site_aniso_label
_atom_site_aniso_U_11
_atom_site_aniso_U_22
_atom_site_aniso_U_33
_atom_site_aniso_U_23
_atom_site_aniso_U_13
_atom_site_aniso_U_12
Pb 0.01369(16) 0.01604(15) 0.00813(15) 0.000 0.00054(7) 0.000
Mn 0.0088(3) 0.0081(3) 0.0076(4) -0.0009(3) -0.0011(3) 0.0009(3)
B 0.006(3) 0.013(2) 0.011(3) 0.000 0.001(2) 0.000
O1 0.0088(18) 0.0105(16) 0.0110(18) 0.000 0.0009(15) 0.000
O2 0.0174(14) 0.0103(12) 0.0107(13) 0.0002(10) -0.0050(12) 0.0006(11)
O3 0.014(2) 0.0148(18) 0.011(2) 0.000 0.0036(16) 0.000
